data_8106602
loop_
_publ_author_name
'Mohamed, Hany M.'
'Amr, Abd El-Galil E.'
'El-Agrody, Ahmed M.'
'Al-Omar, Mohamed A.'
'Ghabbour, Hazem A.'

_publ_section_title
;
 Crystal structure of
 3-amino-1-(4-bromophenyl)-9-methoxy-1H-benzo[f]chromene-2-carbonitrile,
 C21H15BrN2O2
;
_journal_issue 4
_journal_name_full 'Zeitschrift f\"ur Kristallographie - New Crystal Structures'
_journal_page_first 561
_journal_page_last 563
_journal_paper_doi 10.1515/ncrs-2016-0339
_journal_volume 232
_journal_year 2017
_chemical_formula_sum 'C21 H15 Br N2 O2'
_chemical_formula_weight 407.26
_space_group_IT_number 2
_space_group_name_Hall '-P 1'
_space_group_name_H-M_alt 'P -1'
_symmetry_cell_setting triclinic
_symmetry_space_group_name_H-M 'P -1'
_atom_sites_solution_hydrogens geom
_atom_sites_solution_primary direct
_atom_sites_solution_secondary difmap
_cell_angle_alpha 77.977(2)
_cell_angle_beta 70.989(2)
_cell_angle_gamma 89.321(2)
_cell_formula_units_Z 2
_cell_length_a 8.6873(3)
_cell_length_b 9.9252(3)
_cell_length_c 11.0013(3)
_cell_measurement_reflns_used 5301
_cell_measurement_temperature 296(2)
_cell_measurement_theta_max 66.58
_cell_measurement_theta_min 4.35
_cell_volume 875.55(5)
_computing_cell_refinement 'Bruker SAINT'
_computing_data_collection 'Bruker APEX2'
_computing_data_reduction 'Bruker SAINT'
_computing_molecular_graphics 'Bruker SHELXTL'
_computing_publication_material 'Bruker SHELXTL'
_computing_structure_refinement 'SHELXL-2014 (Sheldrick 2014)'
_computing_structure_solution 'SHELXS-97 (Sheldrick 2008)'
_diffrn_ambient_temperature 296(2)
_diffrn_measured_fraction_theta_full 0.974
_diffrn_measured_fraction_theta_max 0.974
_diffrn_measurement_device_type 'Bruker APEX-II D8 venture'
_diffrn_measurement_method '\f and \w scans'
_diffrn_radiation_monochromator graphite
_diffrn_radiation_source 'fine-focus micro tube'
_diffrn_radiation_type CuK\a
_diffrn_radiation_wavelength 1.54178
_diffrn_reflns_av_R_equivalents 0.0381
_diffrn_reflns_av_sigmaI/netI 0.0434
_diffrn_reflns_limit_h_max 10
_diffrn_reflns_limit_h_min -10
_diffrn_reflns_limit_k_max 11
_diffrn_reflns_limit_k_min -11
_diffrn_reflns_limit_l_max 13
_diffrn_reflns_limit_l_min -13
_diffrn_reflns_number 7806
_diffrn_reflns_theta_full 66.67
_diffrn_reflns_theta_max 66.67
_diffrn_reflns_theta_min 4.35
_diffrn_standards_decay_% .
_diffrn_standards_interval_count .
_diffrn_standards_interval_time .
_diffrn_standards_number 0
_exptl_absorpt_coefficient_mu 3.347
_exptl_absorpt_correction_T_max 0.6797
_exptl_absorpt_correction_T_min 0.3358
_exptl_absorpt_correction_type multi-scan
_exptl_absorpt_process_details SADABS_Bruker_2014
_exptl_crystal_colour yellow
_exptl_crystal_density_diffrn 1.545
_exptl_crystal_density_method 'not measured'
_exptl_crystal_description block
_exptl_crystal_F_000 412
_exptl_crystal_size_max 0.42
_exptl_crystal_size_mid 0.35
_exptl_crystal_size_min 0.13
_refine_diff_density_max 0.390
_refine_diff_density_min -0.617
_refine_diff_density_rms 0.074
_refine_ls_extinction_method none
_refine_ls_goodness_of_fit_ref 1.020
_refine_ls_hydrogen_treatment mixed
_refine_ls_matrix_type full
_refine_ls_number_parameters 244
_refine_ls_number_reflns 3023
_refine_ls_number_restraints 0
_refine_ls_restrained_S_all 1.020
_refine_ls_R_factor_all 0.0427
_refine_ls_R_factor_gt 0.0369
_refine_ls_shift/su_max 0.001
_refine_ls_shift/su_mean 0.000
_refine_ls_structure_factor_coef Fsqd
_refine_ls_weighting_details 'calc w=1/[\s^2^(Fo^2^)+(0.0568P)^2^+0.5454P] where P=(Fo^2^+2Fc^2^)/3'
_refine_ls_weighting_scheme calc
_refine_ls_wR_factor_gt 0.1004
_refine_ls_wR_factor_ref 0.1043
_reflns_number_gt 2679
_reflns_number_total 3023
_reflns_threshold_expression >2sigma(I)
_cod_data_source_file suppl_ncrs-2016-0339_suppl.cif
_cod_data_source_block a_a
_cod_original_sg_symbol_H-M P-1
_cod_database_code 8106602

loop_
_symmetry_equiv_pos_as_xyz
'x, y, z'
'-x, -y, -z'

loop_
_atom_site_label
_atom_site_type_symbol
_atom_site_fract_x
_atom_site_fract_y
_atom_site_fract_z
_atom_site_U_iso_or_equiv
_atom_site_adp_type
_atom_site_occupancy
_atom_site_symmetry_multiplicity
_atom_site_calc_flag
_atom_site_refinement_flags
_atom_site_disorder_assembly
_atom_site_disorder_group
Br1 Br 0.25510(4) 0.92590(3) 0.67621(3) 0.04808(15) Uani 1 1 d . . .
O1 O 0.7772(2) 0.54556(19) 0.0803(2) 0.0375(5) Uani 1 1 d . . .
O2 O -0.1066(2) 0.5992(3) 0.3405(3) 0.0591(7) Uani 1 1 d . . .
N1 N 0.9766(3) 0.7096(3) 0.0093(3) 0.0452(7) Uani 1 1 d . . .
N2 N 0.7926(4) 1.0313(3) 0.0156(3) 0.0550(8) Uani 1 1 d . . .
C1 C 0.6133(3) 0.4983(3) 0.1266(3) 0.0294(6) Uani 1 1 d . . .
C2 C 0.5906(3) 0.3568(3) 0.1335(3) 0.0351(6) Uani 1 1 d . . .
H2A H 0.6819 0.3031 0.1069 0.042 Uiso 1 1 calc R . .
C3 C 0.4377(4) 0.2979(3) 0.1784(3) 0.0355(6) Uani 1 1 d . . .
H3A H 0.4222 0.2020 0.1834 0.043 Uiso 1 1 calc R . .
C4 C 0.3011(3) 0.3753(3) 0.2179(3) 0.0317(6) Uani 1 1 d . . .
C5 C 0.1395(4) 0.3163(3) 0.2634(3) 0.0424(7) Uani 1 1 d . . .
H5A H 0.1220 0.2210 0.2670 0.051 Uiso 1 1 calc R . .
C6 C 0.0089(4) 0.3929(3) 0.3022(4) 0.0496(8) Uani 1 1 d . . .
H6A H -0.0984 0.3511 0.3327 0.060 Uiso 1 1 calc R . .
C7 C 0.0327(3) 0.5337(3) 0.2972(3) 0.0423(7) Uani 1 1 d . . .
C8 C 0.1860(3) 0.5969(3) 0.2494(3) 0.0351(6) Uani 1 1 d . . .
H8A H 0.1996 0.6933 0.2426 0.042 Uiso 1 1 calc R . .
C9 C 0.3249(3) 0.5192(3) 0.2101(3) 0.0279(5) Uani 1 1 d . . .
C10 C 0.4876(3) 0.5812(3) 0.1623(2) 0.0261(5) Uani 1 1 d . . .
C11 C 0.5169(3) 0.7350(3) 0.1488(3) 0.0273(5) Uani 1 1 d . . .
H11A H 0.4579 0.7847 0.0900 0.033 Uiso 1 1 calc R . .
C12 C 0.6986(3) 0.7753(3) 0.0814(3) 0.0299(6) Uani 1 1 d . . .
C13 C 0.8141(3) 0.6832(3) 0.0583(3) 0.0319(6) Uani 1 1 d . . .
C14 C 0.7501(3) 0.9173(3) 0.0464(3) 0.0356(6) Uani 1 1 d . . .
C15 C 0.4533(3) 0.7806(3) 0.2791(3) 0.0266(5) Uani 1 1 d . . .
C16 C 0.4864(3) 0.7108(3) 0.3892(3) 0.0325(6) Uani 1 1 d . . .
H16A H 0.5493 0.6319 0.3840 0.039 Uiso 1 1 calc R . .
C17 C 0.4295(3) 0.7538(3) 0.5077(3) 0.0352(6) Uani 1 1 d . . .
H17A H 0.4537 0.7054 0.5828 0.042 Uiso 1 1 calc R . .
C18 C 0.3370(3) 0.8681(3) 0.5146(3) 0.0333(6) Uani 1 1 d . . .
C19 C 0.3026(4) 0.9397(3) 0.4061(3) 0.0404(7) Uani 1 1 d . . .
H19A H 0.2393 1.0182 0.4117 0.049 Uiso 1 1 calc R . .
C20 C 0.3611(4) 0.8961(3) 0.2891(3) 0.0364(6) Uani 1 1 d . . .
H20A H 0.3381 0.9458 0.2139 0.044 Uiso 1 1 calc R . .
C21 C -0.0886(4) 0.7385(4) 0.3514(5) 0.0671(12) Uani 1 1 d . . .
H21A H -0.1963 0.7716 0.3913 0.101 Uiso 1 1 calc R . .
H21B H -0.0360 0.7966 0.2637 0.101 Uiso 1 1 calc R . .
H21C H -0.0212 0.7429 0.4068 0.101 Uiso 1 1 calc R . .
H1N2 H 1.036(5) 0.646(5) -0.012(5) 0.077(14) Uiso 1 1 d . . .
H1N1 H 1.019(5) 0.790(5) 0.002(4) 0.062(12) Uiso 1 1 d . . .

loop_
_atom_site_aniso_label
_atom_site_aniso_U_11
_atom_site_aniso_U_22
_atom_site_aniso_U_33
_atom_site_aniso_U_23
_atom_site_aniso_U_13
_atom_site_aniso_U_12
Br1 0.0584(2) 0.0393(2) 0.0393(2) -0.01629(15) -0.00144(16) -0.00082(15)
O1 0.0234(9) 0.0286(10) 0.0535(13) -0.0081(9) -0.0036(9) -0.0012(8)
O2 0.0249(11) 0.0495(14) 0.098(2) -0.0232(14) -0.0086(12) 0.0008(10)
N1 0.0243(13) 0.0414(16) 0.0601(18) -0.0125(14) 0.0000(12) -0.0048(12)
N2 0.0549(17) 0.0331(15) 0.0653(19) -0.0046(13) -0.0074(15) -0.0139(13)
C1 0.0256(13) 0.0270(13) 0.0321(14) -0.0043(11) -0.0062(11) -0.0015(10)
C2 0.0351(15) 0.0275(14) 0.0387(15) -0.0067(12) -0.0072(13) 0.0040(11)
C3 0.0425(16) 0.0208(13) 0.0405(16) -0.0034(11) -0.0120(13) -0.0007(11)
C4 0.0323(14) 0.0259(13) 0.0337(14) -0.0019(11) -0.0092(12) -0.0069(11)
C5 0.0391(16) 0.0272(14) 0.0568(19) -0.0046(14) -0.0130(15) -0.0088(12)
C6 0.0278(15) 0.0411(17) 0.072(2) -0.0057(17) -0.0096(16) -0.0122(13)
C7 0.0257(14) 0.0406(17) 0.058(2) -0.0102(15) -0.0107(14) -0.0014(12)
C8 0.0271(14) 0.0309(14) 0.0460(17) -0.0078(13) -0.0108(13) -0.0017(11)
C9 0.0269(13) 0.0259(13) 0.0292(13) -0.0043(11) -0.0077(11) -0.0026(10)
C10 0.0261(13) 0.0234(13) 0.0284(13) -0.0056(10) -0.0081(11) -0.0026(10)
C11 0.0243(12) 0.0233(13) 0.0323(14) -0.0050(11) -0.0073(11) -0.0014(10)
C12 0.0287(13) 0.0279(13) 0.0288(13) -0.0050(11) -0.0043(11) -0.0057(11)
C13 0.0266(13) 0.0324(14) 0.0323(14) -0.0055(12) -0.0043(11) -0.0054(11)
C14 0.0308(14) 0.0348(16) 0.0366(15) -0.0081(13) -0.0044(12) -0.0060(12)
C15 0.0208(12) 0.0216(12) 0.0346(14) -0.0067(11) -0.0049(11) -0.0048(9)
C16 0.0295(13) 0.0303(14) 0.0378(15) -0.0099(12) -0.0100(12) 0.0052(11)
C17 0.0355(15) 0.0355(15) 0.0327(15) -0.0071(12) -0.0086(12) 0.0003(12)
C18 0.0304(13) 0.0296(13) 0.0337(14) -0.0099(12) -0.0001(12) -0.0070(11)
C19 0.0486(18) 0.0248(14) 0.0453(17) -0.0088(13) -0.0113(15) 0.0067(12)
C20 0.0423(16) 0.0260(13) 0.0398(16) -0.0057(12) -0.0132(13) 0.0052(12)
C21 0.0356(18) 0.060(2) 0.108(3) -0.039(2) -0.013(2) 0.0110(16)

loop_
_atom_type_symbol
_atom_type_description
_atom_type_scat_dispersion_real
_atom_type_scat_dispersion_imag
_atom_type_scat_source
C C 0.0181 0.0091 'International Tables Vol C Tables 4.2.6.8 and 6.1.1.4'
H H 0.0000 0.0000 'International Tables Vol C Tables 4.2.6.8 and 6.1.1.4'
N N 0.0311 0.0180 'International Tables Vol C Tables 4.2.6.8 and 6.1.1.4'
O O 0.0492 0.0322 'International Tables Vol C Tables 4.2.6.8 and 6.1.1.4'
Br Br -0.6763 1.2805 'International Tables Vol C Tables 4.2.6.8 and 6.1.1.4'

loop_
_geom_angle_atom_site_label_1
_geom_angle_atom_site_label_2
_geom_angle_atom_site_label_3
_geom_angle
_geom_angle_site_symmetry_1
_geom_angle_site_symmetry_3
C13 O1 C1 118.7(2) . .
C7 O2 C21 116.9(2) . .
C13 N1 H1N2 119(3) . .
C13 N1 H1N1 121(3) . .
H1N2 N1 H1N1 120(4) . .
C10 C1 O1 123.3(2) . .
C10 C1 C2 123.2(2) . .
O1 C1 C2 113.4(2) . .
C3 C2 C1 119.3(3) . .
C3 C2 H2A 120.4 . .
C1 C2 H2A 120.4 . .
C2 C3 C4 121.3(2) . .
C2 C3 H3A 119.3 . .
C4 C3 H3A 119.3 . .
C3 C4 C5 122.3(2) . .
C3 C4 C9 119.2(2) . .
C5 C4 C9 118.5(3) . .
C6 C5 C4 121.4(3) . .
C6 C5 H5A 119.3 . .
C4 C5 H5A 119.3 . .
C5 C6 C7 120.0(3) . .
C5 C6 H6A 120.0 . .
C7 C6 H6A 120.0 . .
O2 C7 C8 124.3(3) . .
O2 C7 C6 114.8(3) . .
C8 C7 C6 120.9(3) . .
C7 C8 C9 120.3(3) . .
C7 C8 H8A 119.8 . .
C9 C8 H8A 119.8 . .
C8 C9 C4 118.8(2) . .
C8 C9 C10 122.0(2) . .
C4 C9 C10 119.2(2) . .
C1 C10 C9 117.8(2) . .
C1 C10 C11 121.7(2) . .
C9 C10 C11 120.5(2) . .
C10 C11 C15 113.4(2) . .
C10 C11 C12 109.3(2) . .
C15 C11 C12 110.8(2) . .
C10 C11 H11A 107.7 . .
C15 C11 H11A 107.7 . .
C12 C11 H11A 107.7 . .
C13 C12 C14 117.9(2) . .
C13 C12 C11 123.7(2) . .
C14 C12 C11 118.3(2) . .
N1 C13 C12 127.3(3) . .
N1 C13 O1 110.2(3) . .
C12 C13 O1 122.5(2) . .
N2 C14 C12 178.5(3) . .
C16 C15 C20 118.4(3) . .
C16 C15 C11 121.4(2) . .
C20 C15 C11 120.2(2) . .
C15 C16 C17 121.2(3) . .
C15 C16 H16A 119.4 . .
C17 C16 H16A 119.4 . .
C18 C17 C16 119.0(3) . .
C18 C17 H17A 120.5 . .
C16 C17 H17A 120.5 . .
C19 C18 C17 121.0(3) . .
C19 C18 Br1 119.6(2) . .
C17 C18 Br1 119.5(2) . .
C18 C19 C20 119.3(3) . .
C18 C19 H19A 120.4 . .
C20 C19 H19A 120.4 . .
C19 C20 C15 121.2(3) . .
C19 C20 H20A 119.4 . .
C15 C20 H20A 119.4 . .
O2 C21 H21A 109.5 . .
O2 C21 H21B 109.5 . .
H21A C21 H21B 109.5 . .
O2 C21 H21C 109.5 . .
H21A C21 H21C 109.5 . .
H21B C21 H21C 109.5 . .

loop_
_geom_bond_atom_site_label_1
_geom_bond_atom_site_label_2
_geom_bond_distance
_geom_bond_site_symmetry_2
Br1 C18 1.894(3) .
O1 C13 1.359(3) .
O1 C1 1.397(3) .
O2 C7 1.360(4) .
O2 C21 1.427(4) .
N1 C13 1.344(4) .
N1 H1N2 0.83(5) .
N1 H1N1 0.86(4) .
N2 C14 1.141(4) .
C1 C10 1.363(4) .
C1 C2 1.403(4) .
C2 C3 1.350(4) .
C2 H2A 0.9500 .
C3 C4 1.404(4) .
C3 H3A 0.9500 .
C4 C5 1.416(4) .
C4 C9 1.426(4) .
C5 C6 1.359(5) .
C5 H5A 0.9500 .
C6 C7 1.402(4) .
C6 H6A 0.9500 .
C7 C8 1.368(4) .
C8 C9 1.419(4) .
C8 H8A 0.9500 .
C9 C10 1.434(3) .
C10 C11 1.519(3) .
C11 C15 1.522(4) .
C11 C12 1.526(3) .
C11 H11A 1.0000 .
C12 C13 1.348(4) .
C12 C14 1.418(4) .
C15 C16 1.379(4) .
C15 C20 1.393(4) .
C16 C17 1.390(4) .
C16 H16A 0.9500 .
C17 C18 1.383(4) .
C17 H17A 0.9500 .
C18 C19 1.376(4) .
C19 C20 1.379(4) .
C19 H19A 0.9500 .
C20 H20A 0.9500 .
C21 H21A 0.9800 .
C21 H21B 0.9800 .
C21 H21C 0.9800 .

loop_
_geom_torsion_atom_site_label_1
_geom_torsion_atom_site_label_2
_geom_torsion_atom_site_label_3
_geom_torsion_atom_site_label_4
_geom_torsion
_geom_torsion_site_symmetry_1
_geom_torsion_site_symmetry_2
_geom_torsion_site_symmetry_3
_geom_torsion_site_symmetry_4
C13 O1 C1 C10 -6.2(4) . . . .
C13 O1 C1 C2 174.2(2) . . . .
C10 C1 C2 C3 -0.5(4) . . . .
O1 C1 C2 C3 179.1(2) . . . .
C1 C2 C3 C4 0.2(4) . . . .
C2 C3 C4 C5 179.0(3) . . . .
C2 C3 C4 C9 0.1(4) . . . .
C3 C4 C5 C6 179.5(3) . . . .
C9 C4 C5 C6 -1.6(5) . . . .
C4 C5 C6 C7 0.2(5) . . . .
C21 O2 C7 C8 -8.1(5) . . . .
C21 O2 C7 C6 173.1(4) . . . .
C5 C6 C7 O2 -178.9(3) . . . .
C5 C6 C7 C8 2.2(5) . . . .
O2 C7 C8 C9 178.1(3) . . . .
C6 C7 C8 C9 -3.2(5) . . . .
C7 C8 C9 C4 1.7(4) . . . .
C7 C8 C9 C10 -178.6(3) . . . .
C3 C4 C9 C8 179.6(3) . . . .
C5 C4 C9 C8 0.6(4) . . . .
C3 C4 C9 C10 -0.1(4) . . . .
C5 C4 C9 C10 -179.1(3) . . . .
O1 C1 C10 C9 -179.1(2) . . . .
C2 C1 C10 C9 0.5(4) . . . .
O1 C1 C10 C11 2.7(4) . . . .
C2 C1 C10 C11 -177.7(3) . . . .
C8 C9 C10 C1 -179.9(3) . . . .
C4 C9 C10 C1 -0.2(4) . . . .
C8 C9 C10 C11 -1.6(4) . . . .
C4 C9 C10 C11 178.1(2) . . . .
C1 C10 C11 C15 -119.5(3) . . . .
C9 C10 C11 C15 62.3(3) . . . .
C1 C10 C11 C12 4.7(3) . . . .
C9 C10 C11 C12 -173.5(2) . . . .
C10 C11 C12 C13 -9.6(4) . . . .
C15 C11 C12 C13 116.0(3) . . . .
C10 C11 C12 C14 173.4(2) . . . .
C15 C11 C12 C14 -61.0(3) . . . .
C14 C12 C13 N1 2.7(5) . . . .
C11 C12 C13 N1 -174.3(3) . . . .
C14 C12 C13 O1 -175.7(3) . . . .
C11 C12 C13 O1 7.2(4) . . . .
C1 O1 C13 N1 -177.5(2) . . . .
C1 O1 C13 C12 1.2(4) . . . .
C13 C12 C14 N2 67(13) . . . .
C11 C12 C14 N2 -116(13) . . . .
C10 C11 C15 C16 47.8(3) . . . .
C12 C11 C15 C16 -75.5(3) . . . .
C10 C11 C15 C20 -133.0(2) . . . .
C12 C11 C15 C20 103.8(3) . . . .
C20 C15 C16 C17 0.1(4) . . . .
C11 C15 C16 C17 179.3(2) . . . .
C15 C16 C17 C18 0.5(4) . . . .
C16 C17 C18 C19 -0.6(4) . . . .
C16 C17 C18 Br1 178.8(2) . . . .
C17 C18 C19 C20 0.2(4) . . . .
Br1 C18 C19 C20 -179.3(2) . . . .
C18 C19 C20 C15 0.4(4) . . . .
C16 C15 C20 C19 -0.5(4) . . . .
C11 C15 C20 C19 -179.8(2) . . . .
